data_2226154
loop_
_publ_author_name
'Ghalib, Raza Murad'
'Hashim, Rokiah'
'Sulaiman, Othman'
'Hemamalini, Madhukar'
'Fun, Hoong-Kun'

_publ_section_title
;
 11<i>H</i>-Indeno[1,2-<i>b</i>]quinoxalin-11-one
;
_journal_coeditor_code HB5459
_journal_issue 6
_journal_name_full 'Acta Crystallographica Section E'
_journal_page_first o1494
_journal_paper_doi 10.1107/S1600536810019252
_journal_volume 66
_journal_year 2010
_chemical_formula_iupac 'C15 H8 N2 O'
_chemical_formula_moiety 'C15 H8 N2 O'
_chemical_formula_sum 'C15 H8 N2 O'
_chemical_formula_weight 232.23
_chemical_name_common Indeno[1,2-b]quinoxalin-11-one
_chemical_name_systematic
;
11<i>H</i>-Indeno[1,2-<i>b</i>]quinoxalin-11-one
;
_space_group_IT_number 29
_symmetry_cell_setting orthorhombic
_symmetry_space_group_name_Hall 'P 2c -2ac'
_symmetry_space_group_name_H-M 'P c a 21'
_atom_sites_solution_hydrogens geom
_atom_sites_solution_primary direct
_atom_sites_solution_secondary difmap
_audit_creation_method SHELXL-97
_cell_angle_alpha 90.00
_cell_angle_beta 90.00
_cell_angle_gamma 90.00
_cell_formula_units_Z 4
_cell_length_a 23.688(3)
_cell_length_b 3.7862(5)
_cell_length_c 11.5730(16)
_cell_measurement_reflns_used 3067
_cell_measurement_temperature 100.00(10)
_cell_measurement_theta_max 32.69
_cell_measurement_theta_min 3.44
_cell_volume 1038.0(2)
_computing_cell_refinement 'SAINT (Bruker, 2009)'
_computing_data_collection 'APEX2 (Bruker, 2009)'
_computing_data_reduction 'SAINT (Bruker, 2009)'
_computing_molecular_graphics 'SHELXTL (Sheldrick, 2008)'
_computing_publication_material 'SHELXTL (Sheldrick, 2008) and PLATON (Spek, 2009)'
_computing_structure_refinement 'SHELXTL (Sheldrick, 2008)'
_computing_structure_solution 'SHELXTL (Sheldrick, 2008)'
_diffrn_ambient_temperature 100.00(10)
_diffrn_measured_fraction_theta_full 0.992
_diffrn_measured_fraction_theta_max 0.992
_diffrn_measurement_device_type
;
Bruker APEXII DUO CCD
;
_diffrn_measurement_method '\f and \w scans'
_diffrn_radiation_monochromator graphite
_diffrn_radiation_source 'fine-focus sealed tube'
_diffrn_radiation_type MoK\a
_diffrn_radiation_wavelength 0.71073
_diffrn_reflns_av_R_equivalents 0.0306
_diffrn_reflns_av_sigmaI/netI 0.0271
_diffrn_reflns_limit_h_max 35
_diffrn_reflns_limit_h_min -34
_diffrn_reflns_limit_k_max 5
_diffrn_reflns_limit_k_min -5
_diffrn_reflns_limit_l_max 14
_diffrn_reflns_limit_l_min -17
_diffrn_reflns_number 8012
_diffrn_reflns_theta_full 32.86
_diffrn_reflns_theta_max 32.86
_diffrn_reflns_theta_min 3.44
_diffrn_standards_number 0
_exptl_absorpt_coefficient_mu 0.096
_exptl_absorpt_correction_T_max 0.9914
_exptl_absorpt_correction_T_min 0.9404
_exptl_absorpt_correction_type multi-scan
_exptl_absorpt_process_details '(SADABS; Bruker, 2009)'
_exptl_crystal_colour yellow
_exptl_crystal_density_diffrn 1.486
_exptl_crystal_density_method 'not measured'
_exptl_crystal_description needle
_exptl_crystal_F_000 480
_exptl_crystal_size_max 0.65
_exptl_crystal_size_mid 0.17
_exptl_crystal_size_min 0.09
_refine_diff_density_max 0.354
_refine_diff_density_min -0.233
_refine_ls_extinction_method none
_refine_ls_goodness_of_fit_ref 1.050
_refine_ls_hydrogen_treatment mixed
_refine_ls_matrix_type full
_refine_ls_number_parameters 195
_refine_ls_number_reflns 2004
_refine_ls_number_restraints 1
_refine_ls_restrained_S_all 1.050
_refine_ls_R_factor_all 0.0397
_refine_ls_R_factor_gt 0.0363
_refine_ls_shift/su_max_lt 0.001
_refine_ls_shift/su_mean 0.000
_refine_ls_structure_factor_coef Fsqd
_refine_ls_weighting_details 'calc w=1/[\s^2^(Fo^2^)+(0.0723P)^2^+0.0000P] where P=(Fo^2^+2Fc^2^)/3'
_refine_ls_weighting_scheme calc
_refine_ls_wR_factor_gt 0.0932
_refine_ls_wR_factor_ref 0.0964
_reflns_number_gt 1879
_reflns_number_total 2004
_reflns_threshold_expression I>2\s(I)
_cod_data_source_file hb5459.cif
_cod_data_source_block I
_cod_database_code 2226154
_cod_database_fobs_code 2226154

loop_
_symmetry_equiv_pos_as_xyz
'x, y, z'
'-x, -y, z+1/2'
'x+1/2, -y, z'
'-x+1/2, y, z+1/2'

loop_
_atom_site_type_symbol
_atom_site_label
_atom_site_fract_x
_atom_site_fract_y
_atom_site_fract_z
_atom_site_U_iso_or_equiv
_atom_site_adp_type
_atom_site_calc_flag
_atom_site_refinement_flags
_atom_site_occupancy
_atom_site_disorder_assembly
_atom_site_disorder_group
O O1 0.33655(5) 0.7879(3) 1.04339(10) 0.0172(2) Uani d . 1 . .
N N1 0.42154(5) 0.4986(3) 0.87194(11) 0.0133(2) Uani d . 1 . .
N N2 0.35873(5) 0.1857(3) 0.68337(10) 0.0133(2) Uani d . 1 . .
C C1 0.44805(5) 0.3540(4) 0.77697(12) 0.0124(2) Uani d . 1 . .
C C2 0.50791(6) 0.3630(4) 0.77183(14) 0.0159(2) Uani d . 1 . .
C C3 0.53554(6) 0.2296(4) 0.67669(15) 0.0181(3) Uani d . 1 . .
C C4 0.50483(6) 0.0792(4) 0.58433(14) 0.0178(3) Uani d . 1 . .
C C5 0.44661(6) 0.0648(4) 0.58754(13) 0.0161(2) Uani d . 1 . .
C C6 0.41693(6) 0.2018(3) 0.68361(12) 0.0129(2) Uani d . 1 . .
C C7 0.33505(5) 0.3278(3) 0.77494(12) 0.0113(2) Uani d . 1 . .
C C8 0.27433(5) 0.3583(3) 0.80211(12) 0.0117(2) Uani d . 1 . .
C C9 0.22743(6) 0.2529(4) 0.73926(13) 0.0141(2) Uani d . 1 . .
C C10 0.17415(6) 0.3143(4) 0.78798(14) 0.0162(3) Uani d . 1 . .
C C11 0.16835(6) 0.4757(4) 0.89631(14) 0.0166(3) Uani d . 1 . .
C C12 0.21568(6) 0.5858(4) 0.95898(14) 0.0145(2) Uani d . 1 . .
C C13 0.26863(5) 0.5257(3) 0.91037(13) 0.0120(2) Uani d . 1 . .
C C14 0.32527(5) 0.6219(3) 0.95612(12) 0.0122(2) Uani d . 1 . .
C C15 0.36646(6) 0.4822(3) 0.86782(12) 0.0116(2) Uani d . 1 . .
H H2A 0.5309(9) 0.475(6) 0.834(3) 0.024(6) Uiso d . 1 . .
H H3A 0.5758(10) 0.236(6) 0.671(2) 0.022(5) Uiso d . 1 . .
H H4A 0.5277(11) -0.002(7) 0.519(3) 0.033(7) Uiso d . 1 . .
H H5A 0.4213(10) -0.031(6) 0.527(3) 0.025(6) Uiso d . 1 . .
H H9A 0.2305(9) 0.133(6) 0.665(2) 0.024(6) Uiso d . 1 . .
H H10A 0.1405(11) 0.235(6) 0.746(2) 0.024(6) Uiso d . 1 . .
H H11A 0.1301(12) 0.493(7) 0.927(2) 0.035(7) Uiso d . 1 . .
H H12A 0.2086(14) 0.697(8) 1.033(3) 0.048(8) Uiso d . 1 . .

loop_
_atom_site_aniso_label
_atom_site_aniso_U_11
_atom_site_aniso_U_22
_atom_site_aniso_U_33
_atom_site_aniso_U_12
_atom_site_aniso_U_13
_atom_site_aniso_U_23
O1 0.0188(4) 0.0209(5) 0.0120(5) -0.0003(4) -0.0011(4) -0.0053(4)
N1 0.0141(5) 0.0137(5) 0.0121(5) 0.0003(4) -0.0006(4) -0.0002(4)
N2 0.0165(5) 0.0125(5) 0.0108(5) 0.0005(4) -0.0005(4) -0.0006(4)
C1 0.0136(5) 0.0118(5) 0.0119(5) 0.0001(4) -0.0002(4) 0.0004(4)
C2 0.0154(5) 0.0150(5) 0.0173(6) -0.0003(5) 0.0013(5) 0.0007(5)
C3 0.0160(5) 0.0164(6) 0.0217(7) 0.0021(5) 0.0039(5) 0.0026(5)
C4 0.0197(6) 0.0157(6) 0.0181(6) 0.0021(5) 0.0063(5) 0.0014(5)
C5 0.0195(6) 0.0137(6) 0.0150(6) 0.0015(5) 0.0026(5) -0.0010(4)
C6 0.0156(5) 0.0117(5) 0.0113(6) 0.0004(4) 0.0006(5) 0.0002(4)
C7 0.0132(5) 0.0103(5) 0.0103(5) 0.0007(4) -0.0007(4) 0.0002(4)
C8 0.0133(5) 0.0114(5) 0.0106(5) 0.0006(4) -0.0011(4) 0.0001(4)
C9 0.0149(5) 0.0135(5) 0.0139(6) -0.0006(4) -0.0027(4) -0.0007(4)
C10 0.0138(5) 0.0144(6) 0.0204(7) -0.0012(4) -0.0025(5) 0.0012(5)
C11 0.0146(5) 0.0161(6) 0.0193(7) 0.0004(4) 0.0012(5) 0.0012(5)
C12 0.0159(5) 0.0142(5) 0.0135(6) 0.0005(4) 0.0021(5) 0.0000(5)
C13 0.0132(5) 0.0115(5) 0.0111(5) -0.0001(4) -0.0004(4) 0.0002(4)
C14 0.0128(5) 0.0128(5) 0.0112(5) 0.0003(4) -0.0006(4) 0.0002(4)
C15 0.0135(5) 0.0121(5) 0.0092(5) 0.0001(4) -0.0007(4) -0.0005(4)

loop_
_atom_type_symbol
_atom_type_description
_atom_type_scat_dispersion_real
_atom_type_scat_dispersion_imag
_atom_type_scat_source
C C 0.0033 0.0000 'International Tables Vol C Tables 4.2.6.8 and 6.1.1.4'
H H 0.0000 0.0000 'International Tables Vol C Tables 4.2.6.8 and 6.1.1.4'
N N 0.0061 0.0000 'International Tables Vol C Tables 4.2.6.8 and 6.1.1.4'
O O 0.0106 0.0000 'International Tables Vol C Tables 4.2.6.8 and 6.1.1.4'

loop_
_geom_angle_atom_site_label_1
_geom_angle_atom_site_label_2
_geom_angle_atom_site_label_3
_geom_angle_site_symmetry_1
_geom_angle_site_symmetry_3
_geom_angle
_geom_angle_publ_flag
C15 N1 C1 . . 113.99(12) ?
C7 N2 C6 . . 114.00(12) ?
N1 C1 C2 . . 118.59(13) ?
N1 C1 C6 . . 121.85(12) ?
C2 C1 C6 . . 119.55(13) ?
C3 C2 C1 . . 119.96(14) ?
C3 C2 H2A . . 118.1(14) ?
C1 C2 H2A . . 121.9(14) ?
C2 C3 C4 . . 120.54(13) ?
C2 C3 H3A . . 121.2(16) ?
C4 C3 H3A . . 118.3(16) ?
C5 C4 C3 . . 120.66(13) ?
C5 C4 H4A . . 124.1(17) ?
C3 C4 H4A . . 115.2(17) ?
C4 C5 C6 . . 120.21(14) ?
C4 C5 H5A . . 126.7(15) ?
C6 C5 H5A . . 113.1(15) ?
N2 C6 C5 . . 118.62(13) ?
N2 C6 C1 . . 122.31(12) ?
C5 C6 C1 . . 119.07(12) ?
N2 C7 C15 . . 123.41(13) ?
N2 C7 C8 . . 128.27(12) ?
C15 C7 C8 . . 108.32(12) ?
C9 C8 C13 . . 121.23(12) ?
C9 C8 C7 . . 130.26(13) ?
C13 C8 C7 . . 108.50(11) ?
C8 C9 C10 . . 117.57(14) ?
C8 C9 H9A . . 122.5(13) ?
C10 C9 H9A . . 119.9(13) ?
C11 C10 C9 . . 121.35(13) ?
C11 C10 H10A . . 119.6(15) ?
C9 C10 H10A . . 119.0(15) ?
C12 C11 C10 . . 121.02(13) ?
C12 C11 H11A . . 122.4(16) ?
C10 C11 H11A . . 116.5(16) ?
C13 C12 C11 . . 117.61(14) ?
C13 C12 H12A . . 126(2) ?
C11 C12 H12A . . 117(2) ?
C12 C13 C8 . . 121.20(13) ?
C12 C13 C14 . . 128.92(14) ?
C8 C13 C14 . . 109.87(11) ?
O1 C14 C13 . . 128.22(13) ?
O1 C14 C15 . . 126.88(12) ?
C13 C14 C15 . . 104.86(11) ?
N1 C15 C7 . . 124.43(13) ?
N1 C15 C14 . . 127.18(12) ?
C7 C15 C14 . . 108.39(12) ?

loop_
_geom_bond_atom_site_label_1
_geom_bond_atom_site_label_2
_geom_bond_site_symmetry_2
_geom_bond_distance
_geom_bond_publ_flag
O1 C14 . 1.2193(18) ?
N1 C15 . 1.3070(17) ?
N1 C1 . 1.3793(18) ?
N2 C7 . 1.3142(17) ?
N2 C6 . 1.3800(17) ?
C1 C2 . 1.4197(17) ?
C1 C6 . 1.4292(18) ?
C2 C3 . 1.377(2) ?
C2 H2A . 0.99(3) ?
C3 C4 . 1.413(2) ?
C3 H3A . 0.96(2) ?
C4 C5 . 1.381(2) ?
C4 H4A . 0.98(3) ?
C5 C6 . 1.4140(19) ?
C5 H5A . 1.00(3) ?
C7 C15 . 1.4321(19) ?
C7 C8 . 1.4768(17) ?
C8 C9 . 1.3865(18) ?
C8 C13 . 1.4106(19) ?
C9 C10 . 1.402(2) ?
C9 H9A . 0.97(3) ?
C10 C11 . 1.401(2) ?
C10 H10A . 0.98(3) ?
C11 C12 . 1.399(2) ?
C11 H11A . 0.98(3) ?
C12 C13 . 1.3935(18) ?
C12 H12A . 0.97(3) ?
C13 C14 . 1.4876(18) ?
C14 C15 . 1.509(2) ?

loop_
_geom_hbond_atom_site_label_D
_geom_hbond_atom_site_label_H
_geom_hbond_atom_site_label_A
_geom_hbond_site_symmetry_A
_geom_hbond_distance_DH
_geom_hbond_distance_HA
_geom_hbond_distance_DA
_geom_hbond_angle_DHA
_geom_hbond_publ_flag
C3 H3A O1 2_664 0.96(2) 2.55(2) 3.401(2) 148.3(19) yes
C9 H9A O1 4_544 0.97(3) 2.49(3) 3.2458(18) 134.0(18) yes

loop_
_geom_torsion_atom_site_label_1
_geom_torsion_atom_site_label_2
_geom_torsion_atom_site_label_3
_geom_torsion_atom_site_label_4
_geom_torsion_site_symmetry_1
_geom_torsion_site_symmetry_2
_geom_torsion_site_symmetry_3
_geom_torsion_site_symmetry_4
_geom_torsion
_geom_torsion_publ_flag
C15 N1 C1 C2 . . . . 179.01(12) ?
C15 N1 C1 C6 . . . . 0.06(18) ?
N1 C1 C2 C3 . . . . -178.21(13) ?
C6 C1 C2 C3 . . . . 0.8(2) ?
C1 C2 C3 C4 . . . . -0.8(2) ?
C2 C3 C4 C5 . . . . 0.3(2) ?
C3 C4 C5 C6 . . . . 0.2(2) ?
C7 N2 C6 C5 . . . . -178.35(12) ?
C7 N2 C6 C1 . . . . 1.21(18) ?
C4 C5 C6 N2 . . . . 179.42(13) ?
C4 C5 C6 C1 . . . . -0.1(2) ?
N1 C1 C6 N2 . . . . -0.9(2) ?
C2 C1 C6 N2 . . . . -179.87(13) ?
N1 C1 C6 C5 . . . . 178.63(12) ?
C2 C1 C6 C5 . . . . -0.32(19) ?
C6 N2 C7 C15 . . . . -0.74(18) ?
C6 N2 C7 C8 . . . . 179.53(12) ?
N2 C7 C8 C9 . . . . -1.1(2) ?
C15 C7 C8 C9 . . . . 179.17(14) ?
N2 C7 C8 C13 . . . . 179.22(13) ?
C15 C7 C8 C13 . . . . -0.53(14) ?
C13 C8 C9 C10 . . . . -0.89(19) ?
C7 C8 C9 C10 . . . . 179.44(13) ?
C8 C9 C10 C11 . . . . -0.1(2) ?
C9 C10 C11 C12 . . . . 0.9(2) ?
C10 C11 C12 C13 . . . . -0.7(2) ?
C11 C12 C13 C8 . . . . -0.3(2) ?
C11 C12 C13 C14 . . . . 178.39(13) ?
C9 C8 C13 C12 . . . . 1.12(19) ?
C7 C8 C13 C12 . . . . -179.14(12) ?
C9 C8 C13 C14 . . . . -177.81(12) ?
C7 C8 C13 C14 . . . . 1.93(14) ?
C12 C13 C14 O1 . . . . -3.7(2) ?
C8 C13 C14 O1 . . . . 175.12(13) ?
C12 C13 C14 C15 . . . . 178.69(14) ?
C8 C13 C14 C15 . . . . -2.50(14) ?
C1 N1 C15 C7 . . . . 0.42(19) ?
C1 N1 C15 C14 . . . . -178.69(12) ?
N2 C7 C15 N1 . . . . -0.1(2) ?
C8 C7 C15 N1 . . . . 179.70(12) ?
N2 C7 C15 C14 . . . . 179.18(12) ?
C8 C7 C15 C14 . . . . -1.05(14) ?
O1 C14 C15 N1 . . . . 3.7(2) ?
C13 C14 C15 N1 . . . . -178.64(12) ?
O1 C14 C15 C7 . . . . -175.53(13) ?
C13 C14 C15 C7 . . . . 2.13(14) ?

loop_
_cod_related_entry_id
_cod_related_entry_database
_cod_related_entry_code
1 ChemSpider 21870
